data_2218473
loop_
_publ_author_name
'Fun, Hoong-Kun'
'Jebas, Samuel Robinson'
'Razak, Ibrahim Abdul'
'Patil, P. S.'
'Dharmaprakash, S. M.'
'Deepak D'Silva, E.'

_publ_section_title
;
 (<i>E</i>)-3-(2-Chlorophenyl)-1-(4-chlorophenyl)prop-2-en-1-one
;
_journal_coeditor_code LH2627
_journal_issue 6
_journal_name_full 'Acta Crystallographica Section E'
_journal_page_first o1177
_journal_paper_doi 10.1107/S1600536808015420
_journal_volume 64
_journal_year 2008
_chemical_formula_iupac 'C15 H10 Cl2 O'
_chemical_formula_moiety 'C15 H10 Cl2 O'
_chemical_formula_sum 'C15 H10 Cl2 O'
_chemical_formula_weight 277.13
_chemical_name_systematic
;
(<i>E</i>)-3-(2-Chlorophenyl)-1-(4-chlorophenyl)prop-2-en-1-one
;
_space_group_IT_number 61
_symmetry_cell_setting orthorhombic
_symmetry_space_group_name_Hall '-P 2ac 2ab'
_symmetry_space_group_name_H-M 'P b c a'
_atom_sites_solution_hydrogens geom
_atom_sites_solution_primary direct
_atom_sites_solution_secondary difmap
_audit_creation_method SHELXL-97
_cell_angle_alpha 90.00
_cell_angle_beta 90.00
_cell_angle_gamma 90.00
_cell_formula_units_Z 8
_cell_length_a 7.27770(10)
_cell_length_b 11.2686(2)
_cell_length_c 30.2365(6)
_cell_measurement_reflns_used 8869
_cell_measurement_temperature 100.00(10)
_cell_measurement_theta_max 36.00
_cell_measurement_theta_min 2.69
_cell_volume 2479.68(7)
_computing_cell_refinement 'APEX2 (Bruker, 2005)'
_computing_data_collection 'APEX2 (Bruker, 2005)'
_computing_data_reduction 'SAINT (Bruker, 2005)'
_computing_molecular_graphics 'SHELXTL (Sheldrick, 2008)'
_computing_publication_material
;
SHELXTL (Sheldrick, 2008) and PLATON (Spek, 2003)
;
_computing_structure_refinement 'SHELXTL (Sheldrick, 2008)'
_computing_structure_solution 'SHELXTL (Sheldrick, 2008)'
_diffrn_ambient_temperature 100.00(10)
_diffrn_measured_fraction_theta_full 0.996
_diffrn_measured_fraction_theta_max 0.996
_diffrn_measurement_device_type
;
Bruker SMART APEX2 CCD area-detector
;
_diffrn_measurement_method '\f and \w'
_diffrn_radiation_monochromator graphite
_diffrn_radiation_source 'fine-focus sealed tube'
_diffrn_radiation_type MoK\a
_diffrn_radiation_wavelength 0.71073
_diffrn_reflns_av_R_equivalents 0.0422
_diffrn_reflns_av_sigmaI/netI 0.0324
_diffrn_reflns_limit_h_max 12
_diffrn_reflns_limit_h_min -7
_diffrn_reflns_limit_k_max 18
_diffrn_reflns_limit_k_min -17
_diffrn_reflns_limit_l_max 48
_diffrn_reflns_limit_l_min -50
_diffrn_reflns_number 42713
_diffrn_reflns_theta_full 36.35
_diffrn_reflns_theta_max 36.35
_diffrn_reflns_theta_min 1.35
_diffrn_standards_number 0
_exptl_absorpt_coefficient_mu 0.506
_exptl_absorpt_correction_T_max 0.9109
_exptl_absorpt_correction_T_min 0.7811
_exptl_absorpt_correction_type multi-scan
_exptl_absorpt_process_details '(SADABS; Bruker, 2005)'
_exptl_crystal_colour colourless
_exptl_crystal_density_diffrn 1.485
_exptl_crystal_density_method 'not measured'
_exptl_crystal_description block
_exptl_crystal_F_000 1136
_exptl_crystal_size_max 0.51
_exptl_crystal_size_mid 0.34
_exptl_crystal_size_min 0.19
_refine_diff_density_max 0.546
_refine_diff_density_min -0.213
_refine_ls_extinction_method none
_refine_ls_goodness_of_fit_ref 1.052
_refine_ls_hydrogen_treatment constr
_refine_ls_matrix_type full
_refine_ls_number_parameters 163
_refine_ls_number_reflns 5996
_refine_ls_number_restraints 0
_refine_ls_restrained_S_all 1.052
_refine_ls_R_factor_all 0.0680
_refine_ls_R_factor_gt 0.0454
_refine_ls_shift/su_max_lt 0.001
_refine_ls_shift/su_mean 0.000
_refine_ls_structure_factor_coef Fsqd
_refine_ls_weighting_details 'calc w=1/[\s^2^(Fo^2^)+(0.0601P)^2^+0.6003P] where P=(Fo^2^+2Fc^2^)/3'
_refine_ls_weighting_scheme calc
_refine_ls_wR_factor_gt 0.1164
_refine_ls_wR_factor_ref 0.1266
_reflns_number_gt 4413
_reflns_number_total 5996
_reflns_threshold_expression I>2\s(I)
_cod_data_source_file lh2627.cif
_cod_data_source_block I
_cod_original_sg_symbol_H-M ' P b c a '
_cod_database_code 2218473
_cod_database_fobs_code 2218473

loop_
_symmetry_equiv_pos_as_xyz
'x, y, z'
'-x+1/2, -y, z+1/2'
'-x, y+1/2, -z+1/2'
'x+1/2, -y+1/2, -z'
'-x, -y, -z'
'x-1/2, y, -z-1/2'
'x, -y-1/2, z-1/2'
'-x-1/2, y-1/2, z'

loop_
_atom_site_type_symbol
_atom_site_label
_atom_site_fract_x
_atom_site_fract_y
_atom_site_fract_z
_atom_site_U_iso_or_equiv
_atom_site_adp_type
_atom_site_calc_flag
_atom_site_refinement_flags
_atom_site_occupancy
Cl Cl1 0.92678(5) 0.49110(3) 0.058017(10) 0.02768(8) Uani d . 1
Cl Cl2 1.06791(4) 0.29033(3) 0.406266(11) 0.02816(8) Uani d . 1
O O1 1.19326(15) 0.53008(8) 0.20697(3) 0.0293(2) Uani d . 1
C C1 0.99869(17) 0.34415(10) 0.06050(4) 0.0217(2) Uani d . 1
C C2 0.9725(2) 0.27399(11) 0.02335(4) 0.0261(2) Uani d . 1
H H2A 0.9233 0.3066 -0.0023 0.031 Uiso calc R 1
C C3 1.0200(2) 0.15500(11) 0.02468(5) 0.0295(3) Uani d . 1
H H3A 1.0032 0.1074 -0.0001 0.035 Uiso calc R 1
C C4 1.0934(2) 0.10670(11) 0.06340(5) 0.0277(3) Uani d . 1
H H4A 1.1250 0.0268 0.0644 0.033 Uiso calc R 1
C C5 1.11899(19) 0.17750(10) 0.10012(4) 0.0247(2) Uani d . 1
H H5A 1.1682 0.1443 0.1257 0.030 Uiso calc R 1
C C6 1.07237(16) 0.29880(10) 0.09989(4) 0.0214(2) Uani d . 1
C C7 1.10257(17) 0.37394(10) 0.13844(4) 0.0229(2) Uani d . 1
H H7A 1.1007 0.4555 0.1337 0.028 Uiso calc R 1
C C8 1.13268(18) 0.33788(10) 0.17986(4) 0.0245(2) Uani d . 1
H H8A 1.1364 0.2572 0.1863 0.029 Uiso calc R 1
C C9 1.16008(17) 0.42575(10) 0.21552(4) 0.0226(2) Uani d . 1
C C10 1.14122(17) 0.38733(10) 0.26259(4) 0.0212(2) Uani d . 1
C C11 1.10474(19) 0.27011(11) 0.27512(4) 0.0258(2) Uani d . 1
H H11A 1.0948 0.2116 0.2536 0.031 Uiso calc R 1
C C12 1.08325(18) 0.24012(11) 0.31927(5) 0.0260(2) Uani d . 1
H H12A 1.0583 0.1622 0.3274 0.031 Uiso calc R 1
C C13 1.09944(16) 0.32798(10) 0.35122(4) 0.0227(2) Uani d . 1
C C14 1.13629(18) 0.44474(11) 0.33986(4) 0.0247(2) Uani d . 1
H H14A 1.1471 0.5028 0.3616 0.030 Uiso calc R 1
C C15 1.15668(18) 0.47343(10) 0.29565(4) 0.0239(2) Uani d . 1
H H15A 1.1812 0.5516 0.2878 0.029 Uiso calc R 1

loop_
_atom_site_aniso_label
_atom_site_aniso_U_11
_atom_site_aniso_U_22
_atom_site_aniso_U_33
_atom_site_aniso_U_12
_atom_site_aniso_U_13
_atom_site_aniso_U_23
Cl1 0.03936(18) 0.01927(12) 0.02440(15) 0.00338(11) 0.00267(12) 0.00341(9)
Cl2 0.03176(16) 0.02708(15) 0.02565(15) -0.00451(12) 0.00190(11) -0.00078(10)
O1 0.0399(5) 0.0181(4) 0.0299(5) -0.0008(4) -0.0062(4) 0.0006(3)
C1 0.0255(5) 0.0174(4) 0.0223(5) -0.0004(4) 0.0031(4) 0.0014(4)
C2 0.0355(6) 0.0228(5) 0.0201(5) -0.0030(5) 0.0029(5) 0.0015(4)
C3 0.0414(7) 0.0213(5) 0.0260(6) -0.0050(5) 0.0034(5) -0.0026(4)
C4 0.0362(7) 0.0171(5) 0.0299(6) -0.0008(5) 0.0012(5) -0.0016(4)
C5 0.0283(6) 0.0187(5) 0.0272(6) 0.0014(5) -0.0011(5) 0.0006(4)
C6 0.0219(5) 0.0186(5) 0.0236(5) -0.0010(4) 0.0011(4) -0.0007(4)
C7 0.0243(5) 0.0181(4) 0.0263(6) 0.0003(4) -0.0021(4) -0.0009(4)
C8 0.0283(6) 0.0194(5) 0.0258(6) 0.0015(4) -0.0022(5) -0.0022(4)
C9 0.0244(5) 0.0182(4) 0.0253(6) 0.0022(4) -0.0042(4) -0.0015(4)
C10 0.0217(5) 0.0158(4) 0.0262(6) 0.0014(4) -0.0026(4) -0.0028(4)
C11 0.0324(6) 0.0178(5) 0.0272(6) -0.0002(5) -0.0003(5) -0.0051(4)
C12 0.0309(6) 0.0174(4) 0.0295(6) -0.0016(4) 0.0018(5) -0.0020(4)
C13 0.0223(5) 0.0208(5) 0.0251(6) -0.0002(4) -0.0007(4) -0.0015(4)
C14 0.0281(6) 0.0195(5) 0.0264(6) -0.0012(5) -0.0032(5) -0.0039(4)
C15 0.0274(5) 0.0168(4) 0.0275(6) -0.0004(4) -0.0045(5) -0.0019(4)

loop_
_atom_type_symbol
_atom_type_description
_atom_type_scat_dispersion_real
_atom_type_scat_dispersion_imag
_atom_type_scat_source
C C 0.0033 0.0016 'International Tables Vol C Tables 4.2.6.8 and 6.1.1.4'
H H 0.0000 0.0000 'International Tables Vol C Tables 4.2.6.8 and 6.1.1.4'
O O 0.0106 0.0060 'International Tables Vol C Tables 4.2.6.8 and 6.1.1.4'
Cl Cl 0.1484 0.1585 'International Tables Vol C Tables 4.2.6.8 and 6.1.1.4'

loop_
_geom_angle_atom_site_label_1
_geom_angle_atom_site_label_2
_geom_angle_atom_site_label_3
_geom_angle
C2 C1 C6 122.19(11)
C2 C1 Cl1 117.81(10)
C6 C1 Cl1 119.93(9)
C3 C2 C1 119.60(12)
C3 C2 H2A 120.2
C1 C2 H2A 120.2
C2 C3 C4 119.79(12)
C2 C3 H3A 120.1
C4 C3 H3A 120.1
C5 C4 C3 120.04(12)
C5 C4 H4A 120.0
C3 C4 H4A 120.0
C4 C5 C6 121.64(12)
C4 C5 H5A 119.2
C6 C5 H5A 119.2
C1 C6 C5 116.74(11)
C1 C6 C7 121.68(10)
C5 C6 C7 121.57(11)
C8 C7 C6 126.75(11)
C8 C7 H7A 116.6
C6 C7 H7A 116.6
C7 C8 C9 120.19(11)
C7 C8 H8A 119.9
C9 C8 H8A 119.9
O1 C9 C8 120.97(12)
O1 C9 C10 119.75(11)
C8 C9 C10 119.25(10)
C15 C10 C11 118.47(12)
C15 C10 C9 118.22(10)
C11 C10 C9 123.29(11)
C12 C11 C10 120.83(11)
C12 C11 H11A 119.6
C10 C11 H11A 119.6
C11 C12 C13 119.13(11)
C11 C12 H12A 120.4
C13 C12 H12A 120.4
C14 C13 C12 121.40(12)
C14 C13 Cl2 119.73(10)
C12 C13 Cl2 118.85(10)
C15 C14 C13 118.81(11)
C15 C14 H14A 120.6
C13 C14 H14A 120.6
C14 C15 C10 121.36(11)
C14 C15 H15A 119.3
C10 C15 H15A 119.3

loop_
_geom_bond_atom_site_label_1
_geom_bond_atom_site_label_2
_geom_bond_distance
Cl1 C1 1.7383(12)
Cl2 C13 1.7330(13)
O1 C9 1.2277(14)
C1 C2 1.3868(18)
C1 C6 1.4024(17)
C2 C3 1.3854(18)
C2 H2A 0.9300
C3 C4 1.397(2)
C3 H3A 0.9300
C4 C5 1.3800(18)
C4 H4A 0.9300
C5 C6 1.4084(16)
C5 H5A 0.9300
C6 C7 1.4574(17)
C7 C8 1.3347(18)
C7 H7A 0.9300
C8 C9 1.4775(17)
C8 H8A 0.9300
C9 C10 1.4939(18)
C10 C15 1.3975(16)
C10 C11 1.3997(17)
C11 C12 1.3857(19)
C11 H11A 0.9300
C12 C13 1.3883(18)
C12 H12A 0.9300
C13 C14 1.3860(17)
C14 C15 1.3834(19)
C14 H14A 0.9300
C15 H15A 0.9300

loop_
_geom_hbond_atom_site_label_D
_geom_hbond_atom_site_label_H
_geom_hbond_atom_site_label_A
_geom_hbond_site_symmetry_A
_geom_hbond_distance_DH
_geom_hbond_distance_HA
_geom_hbond_distance_DA
_geom_hbond_angle_DHA
C7 H7A Cl1 . 0.93 2.65 3.0484(12) 107
C7 H7A O1 . 0.93 2.46 2.7973(15) 101
C15 H15A O1 . 0.93 2.46 2.7691(15) 100
C12 H12A O1 3_745 0.93 2.59 3.2064(16) 125

loop_
_geom_torsion_atom_site_label_1
_geom_torsion_atom_site_label_2
_geom_torsion_atom_site_label_3
_geom_torsion_atom_site_label_4
_geom_torsion
C6 C1 C2 C3 0.0(2)
Cl1 C1 C2 C3 -177.01(11)
C1 C2 C3 C4 0.2(2)
C2 C3 C4 C5 -0.3(2)
C3 C4 C5 C6 0.2(2)
C2 C1 C6 C5 -0.06(18)
Cl1 C1 C6 C5 176.87(10)
C2 C1 C6 C7 178.80(12)
Cl1 C1 C6 C7 -4.27(16)
C4 C5 C6 C1 -0.02(19)
C4 C5 C6 C7 -178.88(12)
C1 C6 C7 C8 164.24(13)
C5 C6 C7 C8 -17.0(2)
C6 C7 C8 C9 -179.71(12)
C7 C8 C9 O1 -15.08(19)
C7 C8 C9 C10 163.02(12)
O1 C9 C10 C15 1.95(18)
C8 C9 C10 C15 -176.18(11)
O1 C9 C10 C11 -179.57(13)
C8 C9 C10 C11 2.31(18)
C15 C10 C11 C12 0.40(19)
C9 C10 C11 C12 -178.08(12)
C10 C11 C12 C13 -0.4(2)
C11 C12 C13 C14 0.09(19)
C11 C12 C13 Cl2 178.74(10)
C12 C13 C14 C15 0.16(19)
Cl2 C13 C14 C15 -178.48(10)
C13 C14 C15 C10 -0.13(19)
C11 C10 C15 C14 -0.15(19)
C9 C10 C15 C14 178.41(12)

loop_
_cod_related_entry_id
_cod_related_entry_database
_cod_related_entry_code
1 ChemSpider 21472509
